data_7238298
loop_
_publ_author_name
'Chen, Man-Sheng'
'Su, Zhi'
'Chen, Min'
'Chen, Shui-Sheng'
'Li, Yi-Zhi'
'Sun, Wei-Yin'

_publ_section_title
;
 Three-dimensional lanthanide--silver heterometallic coordination
 polymers: syntheses, structures and properties
;
_journal_issue 10
_journal_name_full CrystEngComm
_journal_page_first 3267
_journal_paper_doi 10.1039/c005207h
_journal_volume 12
_journal_year 2010
_chemical_formula_sum 'C28 H22 Ag Gd N4 O13'
_chemical_formula_weight 887.62
_space_group_IT_number 15
_space_group_name_Hall '-C 2yc'
_space_group_name_H-M_alt 'C 1 2/c 1'
_symmetry_cell_setting monoclinic
_symmetry_space_group_name_Hall '-C 2yc'
_symmetry_space_group_name_H-M 'C 1 2/c 1'
_atom_sites_solution_hydrogens geom
_atom_sites_solution_primary direct
_atom_sites_solution_secondary difmap
_audit_creation_method SHELXL-97
_cell_angle_alpha 90.00
_cell_angle_beta 110.8280(10)
_cell_angle_gamma 90.00
_cell_formula_units_Z 8
_cell_length_a 27.607(2)
_cell_length_b 10.7939(10)
_cell_length_c 20.6785(19)
_cell_measurement_temperature 293(2)
_cell_volume 5759.3(9)
_computing_structure_refinement 'SHELXL-97 (Sheldrick, 1997)'
_computing_structure_solution 'SHELXS-97 (Sheldrick, 1990)'
_diffrn_ambient_temperature 293(2)
_diffrn_measured_fraction_theta_full 0.998
_diffrn_measured_fraction_theta_max 0.998
_diffrn_radiation_monochromator graphite
_diffrn_radiation_source 'fine-focus sealed tube'
_diffrn_radiation_type MoK\a
_diffrn_radiation_wavelength 0.71073
_diffrn_reflns_av_R_equivalents 0.0777
_diffrn_reflns_av_sigmaI/netI 0.0548
_diffrn_reflns_limit_h_max 16
_diffrn_reflns_limit_h_min -33
_diffrn_reflns_limit_k_max 13
_diffrn_reflns_limit_k_min -13
_diffrn_reflns_limit_l_max 25
_diffrn_reflns_limit_l_min -23
_diffrn_reflns_number 14750
_diffrn_reflns_theta_full 25.50
_diffrn_reflns_theta_max 25.50
_diffrn_reflns_theta_min 2.05
_exptl_absorpt_coefficient_mu 3.042
_exptl_absorpt_correction_T_max 0.7117
_exptl_absorpt_correction_T_min 0.5542
_exptl_absorpt_correction_type multi-scan
_exptl_absorpt_process_details 'SADABS; Bruker, 2000'
_exptl_crystal_density_diffrn 2.047
_exptl_crystal_density_method 'not measured'
_exptl_crystal_F_000 3464
_exptl_crystal_size_max 0.22
_exptl_crystal_size_mid 0.18
_exptl_crystal_size_min 0.12
_refine_diff_density_max 2.923
_refine_diff_density_min -3.387
_refine_diff_density_rms 0.210
_refine_ls_extinction_method none
_refine_ls_goodness_of_fit_ref 1.087
_refine_ls_hydrogen_treatment constr
_refine_ls_matrix_type full
_refine_ls_number_parameters 429
_refine_ls_number_reflns 5352
_refine_ls_number_restraints 0
_refine_ls_restrained_S_all 1.087
_refine_ls_R_factor_all 0.0522
_refine_ls_R_factor_gt 0.0492
_refine_ls_shift/su_max 0.002
_refine_ls_shift/su_mean 0.000
_refine_ls_structure_factor_coef Fsqd
_refine_ls_weighting_details 'calc w=1/[\s^2^(Fo^2^)+(0.0979P)^2^+13.8608P] where P=(Fo^2^+2Fc^2^)/3'
_refine_ls_weighting_scheme calc
_refine_ls_wR_factor_gt 0.1409
_refine_ls_wR_factor_ref 0.1440
_reflns_number_gt 4813
_reflns_number_total 5352
_reflns_threshold_expression >2sigma(I)
_cod_data_source_file c005207h.txt
_cod_data_source_block 4
_cod_depositor_comments
;
The following automatic conversions were performed:

data item '_symmetry_cell_setting' value 'Monoclinic' was changed to
'monoclinic' in accordance with the
/home/saulius/struct/COD-crude-data/automatic-downloads/DataCite-retrospective/RSC/depositions/lib/dictionaries/cif_core.dic
dictionary named 'cif_core.dic' version 2.4.2 last updated on
2011-04-26.

Automatic conversion script
Id: cif_fix_values 6909 2019-04-08 15:41:33Z antanas 
;
_cod_original_cell_volume 5759.2(9)
_cod_original_sg_symbol_H-M 'C2/c '
_cod_database_code 7238298

loop_
_symmetry_equiv_pos_as_xyz
'x, y, z'
'-x, y, -z+1/2'
'x+1/2, y+1/2, z'
'-x+1/2, y+1/2, -z+1/2'
'-x, -y, -z'
'x, -y, z-1/2'
'-x+1/2, -y+1/2, -z'
'x+1/2, -y+1/2, z-1/2'

loop_
_atom_site_label
_atom_site_type_symbol
_atom_site_fract_x
_atom_site_fract_y
_atom_site_fract_z
_atom_site_U_iso_or_equiv
_atom_site_adp_type
_atom_site_occupancy
_atom_site_symmetry_multiplicity
_atom_site_calc_flag
_atom_site_refinement_flags
Ag1 Ag 1.01773(2) 0.55007(7) 0.33561(3) 0.0554(2) Uani 1 1 d .
Gd1 Gd 0.551125(9) 0.62445(2) 0.468798(12) 0.01353(14) Uani 1 1 d .
C1 C 0.5959(2) 0.6126(5) 0.3630(3) 0.0220(12) Uani 1 1 d .
C2 C 0.6190(2) 0.5947(6) 0.3081(3) 0.0220(11) Uani 1 1 d .
C3 C 0.6723(2) 0.5904(6) 0.3264(3) 0.0234(11) Uani 1 1 d .
H3 H 0.6936 0.6093 0.3715 0.028 Uiso 1 1 calc R
C4 C 0.6943(2) 0.5582(5) 0.2778(3) 0.0221(11) Uani 1 1 d .
C5 C 0.6626(2) 0.5312(5) 0.2104(3) 0.0190(11) Uani 1 1 d .
H5 H 0.6771 0.5058 0.1783 0.023 Uiso 1 1 calc R
C6 C 0.6097(2) 0.5421(5) 0.1912(3) 0.0188(11) Uani 1 1 d .
C7 C 0.5869(2) 0.5738(5) 0.2395(3) 0.0213(11) Uani 1 1 d .
H7 H 0.5511 0.5809 0.2263 0.026 Uiso 1 1 calc R
C8 C 0.57653(19) 0.5219(5) 0.1161(3) 0.0188(11) Uani 1 1 d .
C9 C 0.7758(2) 0.4737(6) 0.2763(3) 0.0277(13) Uani 1 1 d .
C10 C 0.8332(2) 0.4956(6) 0.2992(3) 0.0258(12) Uani 1 1 d .
C11 C 0.8547(3) 0.6129(6) 0.3074(4) 0.0325(15) Uani 1 1 d .
H11 H 0.8339 0.6828 0.3022 0.039 Uiso 1 1 calc R
C12 C 0.9074(3) 0.6243(6) 0.3233(4) 0.0376(18) Uani 1 1 d .
H12 H 0.9215 0.7035 0.3286 0.045 Uiso 1 1 calc R
C13 C 0.9184(2) 0.4135(7) 0.3258(4) 0.0372(15) Uani 1 1 d .
H13 H 0.9402 0.3450 0.3334 0.045 Uiso 1 1 calc R
C14 C 0.8658(2) 0.3947(6) 0.3091(4) 0.0329(14) Uani 1 1 d .
H14 H 0.8525 0.3147 0.3046 0.039 Uiso 1 1 calc R
C15 C 0.5898(2) 0.8677(4) 0.4913(3) 0.0198(12) Uani 1 1 d .
C16 C 0.6070(2) 0.9991(5) 0.5069(3) 0.0206(11) Uani 1 1 d .
C17 C 0.5684(2) 1.0914(5) 0.4906(3) 0.0208(11) Uani 1 1 d .
H17 H 0.5335 1.0697 0.4754 0.025 Uiso 1 1 calc R
C18 C 0.5831(2) 1.2154(5) 0.4976(3) 0.0200(11) Uani 1 1 d .
C19 C 0.6349(2) 1.2478(5) 0.5231(3) 0.0227(11) Uani 1 1 d .
H19 H 0.6443 1.3309 0.5270 0.027 Uiso 1 1 calc R
C20 C 0.6733(2) 1.1560(5) 0.5431(3) 0.0218(11) Uani 1 1 d .
C21 C 0.6590(2) 1.0310(5) 0.5336(3) 0.0207(11) Uani 1 1 d .
H21 H 0.6844 0.9696 0.5451 0.025 Uiso 1 1 calc R
C22 C 0.5426(2) 1.3137(5) 0.4718(3) 0.0204(11) Uani 1 1 d .
C23 C 0.7467(2) 1.2883(6) 0.6074(3) 0.0292(13) Uani 1 1 d .
C24 C 0.8029(2) 1.3173(6) 0.6244(3) 0.0248(12) Uani 1 1 d .
C25 C 0.8177(2) 1.4413(6) 0.6329(3) 0.0315(14) Uani 1 1 d .
H25 H 0.7933 1.5032 0.6284 0.038 Uiso 1 1 calc R
C26 C 0.8688(2) 1.4707(6) 0.6482(3) 0.0327(14) Uani 1 1 d .
H26 H 0.8780 1.5541 0.6522 0.039 Uiso 1 1 calc R
C27 C 0.8919(2) 1.2690(7) 0.6513(4) 0.0394(16) Uani 1 1 d .
H27 H 0.9175 1.2091 0.6587 0.047 Uiso 1 1 calc R
C28 C 0.8416(3) 1.2304(6) 0.6344(4) 0.0372(15) Uani 1 1 d .
H28 H 0.8336 1.1464 0.6297 0.045 Uiso 1 1 calc R
N1 N 0.93922(19) 0.5278(6) 0.3314(3) 0.0377(13) Uani 1 1 d .
N2 N 0.74896(17) 0.5563(5) 0.2982(2) 0.0260(11) Uani 1 1 d .
H2 H 0.7662 0.6124 0.3267 0.031 Uiso 1 1 calc R
N3 N 0.9060(2) 1.3880(5) 0.6576(3) 0.0336(13) Uani 1 1 d .
N4 N 0.72720(17) 1.1879(4) 0.5690(3) 0.0260(10) Uani 1 1 d .
H4 H 0.7484 1.1395 0.5592 0.031 Uiso 1 1 calc R
O1 O 0.54727(17) 0.6298(4) 0.3458(2) 0.0315(11) Uani 1 1 d .
O2 O 0.62451(16) 0.6083(4) 0.4262(2) 0.0291(10) Uani 1 1 d .
O3 O 0.53404(14) 0.5763(4) 0.09398(19) 0.0286(9) Uani 1 1 d .
O4 O 0.59457(16) 0.4538(4) 0.0811(2) 0.0280(9) Uani 1 1 d .
O5 O 0.75684(19) 0.3838(4) 0.2395(3) 0.0405(12) Uani 1 1 d .
O6 O 0.61412(15) 0.7821(3) 0.5304(2) 0.0265(9) Uani 1 1 d .
O7 O 0.55035(16) 0.8458(4) 0.4381(2) 0.0281(9) Uani 1 1 d .
O8 O 0.49705(14) 1.2880(4) 0.4690(2) 0.0278(9) Uani 1 1 d .
O9 O 0.55587(16) 1.4118(4) 0.4526(2) 0.0298(9) Uani 1 1 d .
O10 O 0.7208(2) 1.3601(6) 0.6282(4) 0.0628(19) Uani 1 1 d .
O1W O 0.71661(19) 0.7322(5) 0.6092(3) 0.0511(13) Uani 1 1 d .
H1WA H 0.6838 0.7363 0.5907 0.061 Uiso 1 1 d R
H1WB H 0.7266 0.6804 0.6423 0.061 Uiso 1 1 d R
O2W O 0.7189(2) 0.4895(6) 0.4866(3) 0.0534(14) Uani 1 1 d .
H2WA H 0.6899 0.5258 0.4680 0.064 Uiso 1 1 d R
H2WB H 0.7192 0.4554 0.5239 0.064 Uiso 1 1 d R
O3W O 0.5000 0.8278(7) 0.2500 0.056(2) Uani 1 2 d S
H3WA H 0.5167 0.7815 0.2838 0.067 Uiso 0.50 1 d PR
H3WB H 0.4833 0.7815 0.2162 0.067 Uiso 0.50 1 d PR
O4W O 0.7786(6) 0.6870(11) 0.5310(9) 0.090(5) Uani 0.50 1 d P
H4WA H 0.7633 0.6209 0.5120 0.108 Uiso 0.50 1 d PR
H4WB H 0.7634 0.7138 0.5575 0.108 Uiso 0.50 1 d PR

loop_
_atom_site_aniso_label
_atom_site_aniso_U_11
_atom_site_aniso_U_22
_atom_site_aniso_U_33
_atom_site_aniso_U_23
_atom_site_aniso_U_13
_atom_site_aniso_U_12
Ag1 0.0199(3) 0.0933(5) 0.0549(4) -0.0116(3) 0.0158(3) -0.0156(3)
Gd1 0.01202(19) 0.0139(2) 0.01412(19) 0.00023(8) 0.00399(13) -0.00072(8)
C1 0.017(3) 0.028(3) 0.023(3) -0.002(2) 0.009(2) -0.002(2)
C2 0.019(3) 0.029(3) 0.020(3) -0.004(2) 0.009(2) -0.004(2)
C3 0.016(3) 0.039(3) 0.013(3) -0.003(3) 0.004(2) -0.001(2)
C4 0.014(3) 0.031(3) 0.020(3) -0.002(2) 0.006(2) -0.003(2)
C5 0.014(3) 0.029(3) 0.013(2) 0.000(2) 0.003(2) 0.003(2)
C6 0.018(3) 0.021(3) 0.016(3) -0.001(2) 0.005(2) 0.001(2)
C7 0.017(3) 0.021(3) 0.026(3) -0.001(2) 0.008(2) -0.001(2)
C8 0.013(3) 0.027(3) 0.013(2) 0.005(2) 0.0010(19) -0.004(2)
C9 0.018(3) 0.040(3) 0.021(3) 0.003(3) 0.003(2) 0.003(2)
C10 0.019(3) 0.039(3) 0.020(3) 0.001(3) 0.008(2) 0.000(2)
C11 0.024(3) 0.046(4) 0.030(3) -0.008(3) 0.012(3) 0.001(3)
C12 0.022(4) 0.052(5) 0.041(4) -0.008(3) 0.013(3) -0.010(3)
C13 0.026(3) 0.044(4) 0.044(4) 0.004(3) 0.015(3) 0.008(3)
C14 0.021(3) 0.039(3) 0.040(4) 0.000(3) 0.012(3) -0.002(3)
C15 0.020(3) 0.018(3) 0.022(3) -0.002(2) 0.008(2) -0.004(2)
C16 0.025(3) 0.017(3) 0.020(3) -0.002(2) 0.007(2) -0.003(2)
C17 0.012(3) 0.022(3) 0.026(3) 0.005(2) 0.005(2) 0.000(2)
C18 0.020(3) 0.016(2) 0.026(3) -0.003(2) 0.011(2) -0.002(2)
C19 0.024(3) 0.017(2) 0.027(3) 0.001(2) 0.010(2) -0.004(2)
C20 0.017(3) 0.025(3) 0.022(3) -0.002(2) 0.006(2) -0.004(2)
C21 0.017(3) 0.024(3) 0.022(3) 0.001(2) 0.008(2) 0.000(2)
C22 0.017(3) 0.021(3) 0.022(3) -0.009(2) 0.005(2) 0.000(2)
C23 0.020(3) 0.038(3) 0.029(3) -0.006(3) 0.009(2) -0.006(2)
C24 0.021(3) 0.034(3) 0.020(3) -0.003(2) 0.008(2) -0.005(2)
C25 0.027(3) 0.037(3) 0.028(3) -0.006(3) 0.006(2) -0.004(3)
C26 0.029(3) 0.038(3) 0.031(3) -0.004(3) 0.011(3) -0.015(3)
C27 0.023(3) 0.047(4) 0.048(4) -0.007(3) 0.011(3) 0.003(3)
C28 0.031(3) 0.032(3) 0.047(4) -0.006(3) 0.013(3) -0.003(3)
N1 0.012(2) 0.063(4) 0.037(3) -0.004(3) 0.008(2) 0.000(2)
N2 0.011(2) 0.043(3) 0.020(2) -0.004(2) 0.0000(18) -0.003(2)
N3 0.017(3) 0.053(4) 0.030(3) -0.005(2) 0.007(2) -0.007(2)
N4 0.015(2) 0.027(2) 0.037(3) -0.003(2) 0.010(2) -0.0010(19)
O1 0.019(2) 0.058(3) 0.017(2) -0.0045(18) 0.0066(17) 0.0014(17)
O2 0.021(2) 0.050(3) 0.019(2) -0.0008(18) 0.0107(17) 0.0021(18)
O3 0.017(2) 0.045(2) 0.0171(19) 0.0066(19) -0.0022(15) 0.0019(19)
O4 0.031(2) 0.036(2) 0.0167(19) -0.0115(17) 0.0068(16) -0.0020(18)
O5 0.019(2) 0.046(3) 0.050(3) -0.013(2) 0.004(2) -0.0019(19)
O6 0.024(2) 0.0172(18) 0.031(2) 0.0019(17) 0.0010(16) -0.0021(16)
O7 0.027(2) 0.0194(18) 0.026(2) 0.0025(18) -0.0047(17) -0.0025(17)
O8 0.0147(19) 0.031(2) 0.035(2) -0.0112(18) 0.0057(16) -0.0004(16)
O9 0.035(2) 0.0134(19) 0.042(2) 0.0005(19) 0.015(2) 0.0015(17)
O10 0.026(3) 0.080(4) 0.085(5) -0.060(3) 0.022(3) -0.013(2)
O1W 0.035(3) 0.070(3) 0.041(3) 0.005(3) 0.005(2) 0.003(3)
O2W 0.040(3) 0.072(4) 0.043(3) 0.009(3) 0.009(2) 0.013(3)
O3W 0.073(6) 0.029(4) 0.072(6) 0.000 0.035(5) 0.000
O4W 0.132(14) 0.038(6) 0.146(15) -0.017(8) 0.106(12) -0.019(7)

loop_
_atom_type_symbol
_atom_type_description
_atom_type_scat_dispersion_real
_atom_type_scat_dispersion_imag
_atom_type_scat_source
C C 0.0033 0.0016 'International Tables Vol C Tables 4.2.6.8 and 6.1.1.4'
H H 0.0000 0.0000 'International Tables Vol C Tables 4.2.6.8 and 6.1.1.4'
N N 0.0061 0.0033 'International Tables Vol C Tables 4.2.6.8 and 6.1.1.4'
O O 0.0106 0.0060 'International Tables Vol C Tables 4.2.6.8 and 6.1.1.4'
Ag Ag -0.8971 1.1015 'International Tables Vol C Tables 4.2.6.8 and 6.1.1.4'
Gd Gd -0.1653 3.9035 'International Tables Vol C Tables 4.2.6.8 and 6.1.1.4'

loop_
_geom_angle_atom_site_label_1
_geom_angle_atom_site_label_2
_geom_angle_atom_site_label_3
_geom_angle
_geom_angle_site_symmetry_1
_geom_angle_site_symmetry_3
N1 Ag1 N3 168.4(2) . 5_776
N1 Ag1 Ag1 92.63(15) . 2_755
N3 Ag1 Ag1 88.88(15) 5_776 2_755
O3 Gd1 O9 78.17(15) 2_655 1_545
O3 Gd1 O8 74.73(14) 2_655 5_676
O9 Gd1 O8 123.11(15) 1_545 5_676
O3 Gd1 O4 122.25(15) 2_655 6_566
O9 Gd1 O4 75.77(15) 1_545 6_566
O8 Gd1 O4 78.12(14) 5_676 6_566
O3 Gd1 O6 147.70(14) 2_655 .
O9 Gd1 O6 134.05(14) 1_545 .
O8 Gd1 O6 82.61(14) 5_676 .
O4 Gd1 O6 73.61(14) 6_566 .
O3 Gd1 O7 99.18(15) 2_655 .
O9 Gd1 O7 155.69(17) 1_545 .
O8 Gd1 O7 78.31(15) 5_676 .
O4 Gd1 O7 123.67(14) 6_566 .
O6 Gd1 O7 53.11(13) . .
O3 Gd1 O2 125.52(14) 2_655 .
O9 Gd1 O2 77.59(15) 1_545 .
O8 Gd1 O2 155.86(14) 5_676 .
O4 Gd1 O2 97.51(14) 6_566 .
O6 Gd1 O2 73.43(14) . .
O7 Gd1 O2 84.85(15) . .
O3 Gd1 O1 76.53(14) 2_655 .
O9 Gd1 O1 82.00(15) 1_545 .
O8 Gd1 O1 135.79(14) 5_676 .
O4 Gd1 O1 146.09(14) 6_566 .
O6 Gd1 O1 106.15(14) . .
O7 Gd1 O1 73.94(14) . .
O2 Gd1 O1 52.28(14) . .
O2 C1 O1 120.3(5) . .
O2 C1 C2 119.9(5) . .
O1 C1 C2 119.8(5) . .
C3 C2 C7 120.1(5) . .
C3 C2 C1 119.6(5) . .
C7 C2 C1 120.1(5) . .
C2 C3 C4 120.3(5) . .
C2 C3 H3 119.8 . .
C4 C3 H3 119.8 . .
C5 C4 C3 119.9(5) . .
C5 C4 N2 121.4(5) . .
C3 C4 N2 118.7(5) . .
C6 C5 C4 119.8(5) . .
C6 C5 H5 120.1 . .
C4 C5 H5 120.1 . .
C5 C6 C7 121.0(5) . .
C5 C6 C8 118.5(5) . .
C7 C6 C8 120.4(5) . .
C2 C7 C6 118.7(5) . .
C2 C7 H7 120.7 . .
C6 C7 H7 120.7 . .
O3 C8 O4 125.6(5) . .
O3 C8 C6 117.2(5) . .
O4 C8 C6 117.3(5) . .
O5 C9 N2 124.9(6) . .
O5 C9 C10 119.2(6) . .
N2 C9 C10 115.9(5) . .
C14 C10 C11 118.5(6) . .
C14 C10 C9 118.7(6) . .
C11 C10 C9 122.7(6) . .
C12 C11 C10 118.7(6) . .
C12 C11 H11 120.6 . .
C10 C11 H11 120.6 . .
N1 C12 C11 123.5(6) . .
N1 C12 H12 118.2 . .
C11 C12 H12 118.2 . .
N1 C13 C14 122.2(6) . .
N1 C13 H13 118.9 . .
C14 C13 H13 118.9 . .
C10 C14 C13 119.5(6) . .
C10 C14 H14 120.3 . .
C13 C14 H14 120.3 . .
O6 C15 O7 121.4(5) . .
O6 C15 C16 120.2(5) . .
O7 C15 C16 118.4(5) . .
C21 C16 C17 120.5(5) . .
C21 C16 C15 121.8(5) . .
C17 C16 C15 117.6(5) . .
C18 C17 C16 119.1(5) . .
C18 C17 H17 120.5 . .
C16 C17 H17 120.5 . .
C19 C18 C17 120.6(5) . .
C19 C18 C22 119.8(5) . .
C17 C18 C22 119.4(5) . .
C18 C19 C20 120.3(5) . .
C18 C19 H19 119.8 . .
C20 C19 H19 119.8 . .
C21 C20 C19 119.7(5) . .
C21 C20 N4 119.1(5) . .
C19 C20 N4 121.1(5) . .
C16 C21 C20 119.6(5) . .
C16 C21 H21 120.2 . .
C20 C21 H21 120.2 . .
O9 C22 O8 125.3(5) . .
O9 C22 C18 117.0(5) . .
O8 C22 C18 117.7(5) . .
O10 C23 N4 123.8(6) . .
O10 C23 C24 118.0(5) . .
N4 C23 C24 118.2(5) . .
C28 C24 C25 117.3(5) . .
C28 C24 C23 125.1(6) . .
C25 C24 C23 117.6(5) . .
C26 C25 C24 118.9(6) . .
C26 C25 H25 120.5 . .
C24 C25 H25 120.5 . .
N3 C26 C25 124.1(6) . .
N3 C26 H26 118.0 . .
C25 C26 H26 118.0 . .
N3 C27 C28 123.4(6) . .
N3 C27 H27 118.3 . .
C28 C27 H27 118.3 . .
C27 C28 C24 119.4(6) . .
C27 C28 H28 120.3 . .
C24 C28 H28 120.3 . .
C12 N1 C13 117.5(5) . .
C12 N1 Ag1 121.8(5) . .
C13 N1 Ag1 119.9(4) . .
C9 N2 C4 124.6(5) . .
C9 N2 H2 117.7 . .
C4 N2 H2 117.7 . .
C26 N3 C27 116.8(5) . .
C26 N3 Ag1 119.2(4) . 5_776
C27 N3 Ag1 123.1(4) . 5_776
C23 N4 C20 124.1(5) . .
C23 N4 H4 117.9 . .
C20 N4 H4 117.9 . .
C1 O1 Gd1 93.0(3) . .
C1 O2 Gd1 94.2(3) . .
C8 O3 Gd1 162.3(4) . 2_655
C8 O4 Gd1 127.7(4) . 6_565
C15 O6 Gd1 93.3(3) . .
C15 O7 Gd1 91.8(3) . .
C22 O8 Gd1 129.1(3) . 5_676
C22 O9 Gd1 139.6(4) . 1_565
H1WA O1W H1WB 112.6 . .
H2WA O2W H2WB 108.4 . .
H3WA O3W H3WB 107.9 . .
H4WA O4W H4WB 107.9 . .

loop_
_geom_bond_atom_site_label_1
_geom_bond_atom_site_label_2
_geom_bond_distance
_geom_bond_site_symmetry_2
Ag1 N1 2.151(5) .
Ag1 N3 2.165(5) 5_776
Ag1 Ag1 3.3208(13) 2_755
Gd1 O3 2.305(4) 2_655
Gd1 O9 2.330(4) 1_545
Gd1 O8 2.352(4) 5_676
Gd1 O4 2.358(4) 6_566
Gd1 O6 2.443(4) .
Gd1 O7 2.470(4) .
Gd1 O2 2.486(4) .
Gd1 O1 2.508(4) .
C1 O2 1.264(7) .
C1 O1 1.273(7) .
C1 C2 1.501(8) .
C2 C3 1.385(8) .
C2 C7 1.397(8) .
C3 C4 1.390(8) .
C3 H3 0.9300 .
C4 C5 1.388(7) .
C4 N2 1.416(7) .
C5 C6 1.376(7) .
C5 H5 0.9300 .
C6 C7 1.400(8) .
C6 C8 1.513(7) .
C7 H7 0.9300 .
C8 O3 1.244(6) .
C8 O4 1.253(7) .
C9 O5 1.229(8) .
C9 N2 1.337(8) .
C9 C10 1.504(8) .
C10 C14 1.381(9) .
C10 C11 1.382(9) .
C11 C12 1.379(9) .
C11 H11 0.9300 .
C12 N1 1.334(9) .
C12 H12 0.9300 .
C13 N1 1.348(9) .
C13 C14 1.383(9) .
C13 H13 0.9300 .
C14 H14 0.9300 .
C15 O6 1.254(7) .
C15 O7 1.265(7) .
C15 C16 1.494(7) .
C16 C21 1.387(8) .
C16 C17 1.410(8) .
C17 C18 1.391(8) .
C17 H17 0.9300 .
C18 C19 1.380(8) .
C18 C22 1.497(7) .
C19 C20 1.401(8) .
C19 H19 0.9300 .
C20 C21 1.399(8) .
C20 N4 1.434(7) .
C21 H21 0.9300 .
C22 O9 1.232(8) .
C22 O8 1.268(7) .
C23 O10 1.232(8) .
C23 N4 1.339(8) .
C23 C24 1.498(8) .
C24 C28 1.380(9) .
C24 C25 1.393(9) .
C25 C26 1.370(9) .
C25 H25 0.9300 .
C26 N3 1.321(9) .
C26 H26 0.9300 .
C27 N3 1.336(9) .
C27 C28 1.371(9) .
C27 H27 0.9300 .
C28 H28 0.9300 .
N2 H2 0.8600 .
N3 Ag1 2.165(5) 5_776
N4 H4 0.8600 .
O3 Gd1 2.305(4) 2_655
O4 Gd1 2.358(4) 6_565
O8 Gd1 2.352(4) 5_676
O9 Gd1 2.330(4) 1_565
O1W H1WA 0.8500 .
O1W H1WB 0.8500 .
O2W H2WA 0.8500 .
O2W H2WB 0.8502 .
O3W H3WA 0.8500 .
O3W H3WB 0.8500 .
O4W H4WA 0.8500 .
O4W H4WB 0.8500 .

loop_
_geom_torsion_atom_site_label_1
_geom_torsion_atom_site_label_2
_geom_torsion_atom_site_label_3
_geom_torsion_atom_site_label_4
_geom_torsion
_geom_torsion_site_symmetry_1
_geom_torsion_site_symmetry_4
O2 C1 C2 C3 -8.8(9) . .
O1 C1 C2 C3 172.5(6) . .
O2 C1 C2 C7 166.8(5) . .
O1 C1 C2 C7 -11.9(8) . .
C7 C2 C3 C4 -3.9(10) . .
C1 C2 C3 C4 171.7(6) . .
C2 C3 C4 C5 0.6(9) . .
C2 C3 C4 N2 179.2(6) . .
C3 C4 C5 C6 3.0(8) . .
N2 C4 C5 C6 -175.5(5) . .
C4 C5 C6 C7 -3.4(8) . .
C4 C5 C6 C8 175.2(5) . .
C3 C2 C7 C6 3.5(9) . .
C1 C2 C7 C6 -172.1(5) . .
C5 C6 C7 C2 0.1(8) . .
C8 C6 C7 C2 -178.5(5) . .
C5 C6 C8 O3 -152.6(5) . .
C7 C6 C8 O3 26.0(7) . .
C5 C6 C8 O4 26.1(7) . .
C7 C6 C8 O4 -155.3(5) . .
O5 C9 C10 C14 -31.3(9) . .
N2 C9 C10 C14 149.0(6) . .
O5 C9 C10 C11 145.3(6) . .
N2 C9 C10 C11 -34.4(8) . .
C14 C10 C11 C12 1.6(9) . .
C9 C10 C11 C12 -175.0(6) . .
C10 C11 C12 N1 -0.1(11) . .
C11 C10 C14 C13 -0.9(10) . .
C9 C10 C14 C13 175.8(6) . .
N1 C13 C14 C10 -1.4(11) . .
O6 C15 C16 C21 37.6(8) . .
O7 C15 C16 C21 -142.2(6) . .
O6 C15 C16 C17 -145.1(6) . .
O7 C15 C16 C17 35.0(8) . .
C21 C16 C17 C18 4.0(8) . .
C15 C16 C17 C18 -173.3(5) . .
C16 C17 C18 C19 -2.9(8) . .
C16 C17 C18 C22 172.0(5) . .
C17 C18 C19 C20 -0.9(8) . .
C22 C18 C19 C20 -175.8(5) . .
C18 C19 C20 C21 3.5(8) . .
C18 C19 C20 N4 179.4(5) . .
C17 C16 C21 C20 -1.3(8) . .
C15 C16 C21 C20 175.8(5) . .
C19 C20 C21 C16 -2.4(8) . .
N4 C20 C21 C16 -178.3(5) . .
C19 C18 C22 O9 23.8(8) . .
C17 C18 C22 O9 -151.1(5) . .
C19 C18 C22 O8 -158.8(5) . .
C17 C18 C22 O8 26.2(7) . .
O10 C23 C24 C28 149.0(7) . .
N4 C23 C24 C28 -32.7(9) . .
O10 C23 C24 C25 -28.8(9) . .
N4 C23 C24 C25 149.5(6) . .
C28 C24 C25 C26 2.3(8) . .
C23 C24 C25 C26 -179.8(6) . .
C24 C25 C26 N3 -2.2(10) . .
N3 C27 C28 C24 -1.2(11) . .
C25 C24 C28 C27 -0.7(9) . .
C23 C24 C28 C27 -178.5(6) . .
C11 C12 N1 C13 -2.2(11) . .
C11 C12 N1 Ag1 167.4(5) . .
C14 C13 N1 C12 2.9(10) . .
C14 C13 N1 Ag1 -166.8(5) . .
N3 Ag1 N1 C12 13.3(14) 5_776 .
Ag1 Ag1 N1 C12 -83.9(5) 2_755 .
N3 Ag1 N1 C13 -177.4(9) 5_776 .
Ag1 Ag1 N1 C13 85.4(5) 2_755 .
O5 C9 N2 C4 -5.2(10) . .
C10 C9 N2 C4 174.5(5) . .
C5 C4 N2 C9 -38.6(8) . .
C3 C4 N2 C9 142.8(6) . .
C25 C26 N3 C27 0.3(10) . .
C25 C26 N3 Ag1 169.9(5) . 5_776
C28 C27 N3 C26 1.4(10) . .
C28 C27 N3 Ag1 -167.7(5) . 5_776
O10 C23 N4 C20 4.6(10) . .
C24 C23 N4 C20 -173.5(5) . .
C21 C20 N4 C23 -149.7(6) . .
C19 C20 N4 C23 34.4(9) . .
O2 C1 O1 Gd1 -4.2(5) . .
C2 C1 O1 Gd1 174.5(5) . .
O3 Gd1 O1 C1 -157.8(3) 2_655 .
O9 Gd1 O1 C1 -78.1(3) 1_545 .
O8 Gd1 O1 C1 151.6(3) 5_676 .
O4 Gd1 O1 C1 -29.0(5) 6_566 .
O6 Gd1 O1 C1 55.5(3) . .
O7 Gd1 O1 C1 98.3(3) . .
O2 Gd1 O1 C1 2.4(3) . .
O1 C1 O2 Gd1 4.3(5) . .
C2 C1 O2 Gd1 -174.4(5) . .
O3 Gd1 O2 C1 21.6(4) 2_655 .
O9 Gd1 O2 C1 87.1(3) 1_545 .
O8 Gd1 O2 C1 -121.7(4) 5_676 .
O4 Gd1 O2 C1 160.6(3) 6_566 .
O6 Gd1 O2 C1 -129.0(3) . .
O7 Gd1 O2 C1 -76.0(3) . .
O1 Gd1 O2 C1 -2.4(3) . .
O4 C8 O3 Gd1 31.0(16) . 2_655
C6 C8 O3 Gd1 -150.5(10) . 2_655
O3 C8 O4 Gd1 -11.3(8) . 6_565
C6 C8 O4 Gd1 170.1(3) . 6_565
O7 C15 O6 Gd1 -6.2(6) . .
C16 C15 O6 Gd1 173.9(5) . .
O3 Gd1 O6 C15 -32.1(5) 2_655 .
O9 Gd1 O6 C15 152.6(3) 1_545 .
O8 Gd1 O6 C15 -77.5(4) 5_676 .
O4 Gd1 O6 C15 -157.2(4) 6_566 .
O7 Gd1 O6 C15 3.4(3) . .
O2 Gd1 O6 C15 99.5(4) . .
O1 Gd1 O6 C15 58.1(4) . .
O6 C15 O7 Gd1 6.2(6) . .
C16 C15 O7 Gd1 -174.0(5) . .
O3 Gd1 O7 C15 158.3(4) 2_655 .
O9 Gd1 O7 C15 -120.1(4) 1_545 .
O8 Gd1 O7 C15 86.1(4) 5_676 .
O4 Gd1 O7 C15 19.1(4) 6_566 .
O6 Gd1 O7 C15 -3.4(3) . .
O2 Gd1 O7 C15 -76.5(4) . .
O1 Gd1 O7 C15 -128.7(4) . .
O9 C22 O8 Gd1 -67.6(7) . 5_676
C18 C22 O8 Gd1 115.3(5) . 5_676
O8 C22 O9 Gd1 52.4(8) . 1_565
C18 C22 O9 Gd1 -130.5(5) . 1_565
